data_4300500
_journal_name_full 'Inorganic Chemistry'
_journal_paper_doi 10.1021/ic0514492
_journal_year 2006
_chemical_formula_moiety ' C11 H16 Cu1 N6 S1, 2(Cl O4) '
_chemical_formula_sum 'C11 H16 Cl2 Cu N6 O8 S'
_chemical_formula_weight 526.80
_space_group_IT_number 2
_symmetry_cell_setting triclinic
_symmetry_space_group_name_Hall '-P 1'
_symmetry_space_group_name_H-M 'P -1'
_cell_angle_alpha 79.2579(13)
_cell_angle_beta 89.7935(14)
_cell_angle_gamma 82.8946(15)
_cell_formula_units_Z 2
_cell_length_a 8.4190(3)
_cell_length_b 9.3588(3)
_cell_length_c 12.3341(5)
_cell_measurement_temperature 150
_cell_volume 947.27(6)
_diffrn_ambient_temperature 150
_exptl_crystal_density_diffrn 1.847
_cod_depositor_comments
;
The following automatic conversions were performed:
'_symmetry_cell_setting' value 'Triclinic' changed to 'triclinic'
according to '/home/saulius/struct/CIF-dictionaries/cif_core.dic'
dictionary named 'cif_core.dic' version 2.4.1 from 2010-06-29.

Automatic conversion script
Id: cif_fix_enum 1527 2010-12-29 10:47:43Z saulius 
;
_cod_original_formula_sum ' C11 H16 Cl2 Cu1 N6 O8 S1 '
_cod_database_code 4300500

loop_
_symmetry_equiv_pos_as_xyz
x,y,z
-x,-y,-z

loop_
_atom_site_label
_atom_site_type_symbol
_atom_site_fract_x
_atom_site_fract_y
_atom_site_fract_z
_atom_site_U_iso_or_equiv
_atom_site_occupancy
_atom_site_adp_type
Cu1 Cu 0.26219(10) 0.34764(9) 0.25044(8) 0.0433 1.0000 Uani
S1 S 0.0922(2) 0.1865(2) 0.31886(19) 0.0538 1.0000 Uani
C1 C -0.0489(9) 0.3160(8) 0.3550(6) 0.0465 1.0000 Uani
N1 N -0.0348(7) 0.4615(7) 0.3347(5) 0.0463 1.0000 Uani
N2 N 0.1022(7) 0.5010(6) 0.2828(5) 0.0417 1.0000 Uani
C2 C 0.1394(9) 0.6333(7) 0.2630(5) 0.0406 1.0000 Uani
C3 C 0.2955(9) 0.6450(7) 0.2064(6) 0.0439 1.0000 Uani
N3 N 0.3696(7) 0.5202(6) 0.1993(5) 0.0414 1.0000 Uani
N4 N 0.5127(8) 0.4927(7) 0.1526(5) 0.0457 1.0000 Uani
C4 C 0.5674(9) 0.3462(8) 0.1596(6) 0.0444 1.0000 Uani
C5 C 0.7135(9) 0.2996(9) 0.1173(6) 0.0490 1.0000 Uani
C6 C 0.7594(10) 0.1519(10) 0.1241(7) 0.0552 1.0000 Uani
C7 C 0.6577(10) 0.0550(8) 0.1726(8) 0.0556 1.0000 Uani
C8 C 0.5143(10) 0.1091(9) 0.2142(7) 0.0545 1.0000 Uani
N5 N 0.4685(7) 0.2474(7) 0.2076(6) 0.0513 1.0000 Uani
N6 N -0.1836(8) 0.2807(7) 0.4047(5) 0.0496 1.0000 Uani
C9 C -0.2166(11) 0.1287(10) 0.4349(7) 0.0577 1.0000 Uani
C10 C 0.0406(11) 0.7612(9) 0.2946(7) 0.0555 1.0000 Uani
C11 C 0.3529(11) 0.7900(8) 0.1650(8) 0.0608 1.0000 Uani
Cl1 Cl 0.1684(2) 0.27472(18) -0.01726(15) 0.0448 1.0000 Uani
O1 O 0.1771(8) 0.3816(6) 0.0490(5) 0.0670 1.0000 Uani
O2 O 0.0044(9) 0.2701(9) -0.0446(6) 0.0823 1.0000 Uani
O3 O 0.2411(10) 0.3151(9) -0.1249(6) 0.0833 1.0000 Uani
O4 O 0.2291(12) 0.1349(7) 0.0407(7) 0.1017 1.0000 Uani
Cl2 Cl 0.4087(6) 0.3041(5) 0.5560(3) 0.0470(12) 0.514(10) Uiso
O5 O 0.3485(17) 0.3940(15) 0.4589(11) 0.077(3) 0.514(10) Uiso
O6 O 0.5731(12) 0.3050(13) 0.5718(10) 0.061(3) 0.514(10) Uiso
O7 O 0.3482(19) 0.3827(16) 0.6444(11) 0.082(3) 0.514(10) Uiso
O8 O 0.3472(17) 0.1692(14) 0.5674(13) 0.072(3) 0.514(10) Uiso
Cl12 Cl 0.3604(6) 0.3191(5) 0.5434(4) 0.0457(13) 0.486(10) Uiso
O15 O 0.4321(11) 0.3359(10) 0.4348(7) 0.040(2) 0.486(10) Uiso
O16 O 0.4322(19) 0.4026(16) 0.6127(13) 0.082(4) 0.486(10) Uiso
O17 O 0.1998(15) 0.3917(15) 0.5250(12) 0.076(3) 0.486(10) Uiso
O18 O 0.3754(18) 0.1735(14) 0.6021(12) 0.064(3) 0.486(10) Uiso
H1 H -0.093(9) 0.530(7) 0.364(6) 0.05(2) 1.0000 Uiso
H2 H 0.577(8) 0.561(7) 0.140(7) 0.05(2) 1.0000 Uiso
H3 H -0.249(6) 0.354(5) 0.425(5) 0.023(15) 1.0000 Uiso
H51 H 0.7846 0.3724 0.0823 0.0585 1.0000 Uiso
H61 H 0.8644 0.1156 0.0945 0.0661 1.0000 Uiso
H71 H 0.6871 -0.0529 0.1777 0.0664 1.0000 Uiso
H81 H 0.4428 0.0377 0.2510 0.0642 1.0000 Uiso
H91 H -0.3231 0.1261 0.4710 0.0691 1.0000 Uiso
H92 H -0.1314 0.0715 0.4874 0.0691 1.0000 Uiso
H93 H -0.2181 0.0847 0.3671 0.0691 1.0000 Uiso
H101 H -0.0586 0.7291 0.3312 0.0673 1.0000 Uiso
H102 H 0.1033 0.8036 0.3467 0.0673 1.0000 Uiso
H103 H 0.0103 0.8371 0.2270 0.0673 1.0000 Uiso
H111 H 0.4594 0.7743 0.1299 0.0717 1.0000 Uiso
H112 H 0.3637 0.8417 0.2282 0.0717 1.0000 Uiso
H113 H 0.2742 0.8509 0.1093 0.0717 1.0000 Uiso

loop_
_atom_site_aniso_label
_atom_site_aniso_U_11
_atom_site_aniso_U_22
_atom_site_aniso_U_33
_atom_site_aniso_U_23
_atom_site_aniso_U_13
_atom_site_aniso_U_12
Cu1 0.0415(5) 0.0273(4) 0.0589(6) -0.0013(3) -0.0116(4) -0.0050(3)
S1 0.0446(10) 0.0354(9) 0.0781(14) -0.0021(8) -0.0091(9) -0.0055(7)
C1 0.052(4) 0.049(4) 0.036(4) 0.000(3) -0.011(3) -0.012(3)
N1 0.048(3) 0.041(3) 0.048(4) -0.007(3) -0.003(3) -0.002(3)
N2 0.047(3) 0.041(3) 0.036(3) -0.005(2) -0.007(2) -0.005(2)
C2 0.052(4) 0.035(3) 0.035(3) -0.008(3) -0.015(3) 0.001(3)
C3 0.064(4) 0.032(3) 0.035(3) -0.002(3) -0.022(3) -0.011(3)
N3 0.052(3) 0.033(3) 0.040(3) -0.006(2) -0.013(3) -0.009(2)
N4 0.052(3) 0.038(3) 0.050(3) -0.006(3) -0.005(3) -0.018(3)
C4 0.045(4) 0.047(4) 0.042(4) -0.007(3) -0.009(3) -0.013(3)
C5 0.053(4) 0.051(4) 0.043(4) -0.007(3) -0.012(3) -0.007(3)
C6 0.057(5) 0.059(5) 0.049(4) -0.008(4) -0.002(4) -0.008(4)
C7 0.056(4) 0.041(4) 0.070(5) -0.013(4) -0.013(4) 0.001(3)
C8 0.052(4) 0.045(4) 0.064(5) 0.004(3) -0.018(4) -0.017(3)
N5 0.042(3) 0.055(4) 0.058(4) -0.016(3) -0.016(3) -0.003(3)
N6 0.056(4) 0.047(4) 0.044(3) -0.003(3) -0.002(3) -0.008(3)
C9 0.064(5) 0.052(5) 0.057(5) -0.002(4) -0.001(4) -0.018(4)
C10 0.076(5) 0.041(4) 0.051(4) -0.018(3) -0.013(4) 0.001(4)
C11 0.078(6) 0.034(4) 0.067(5) 0.005(3) -0.023(4) -0.016(4)
Cl1 0.0476(9) 0.0415(9) 0.0457(9) -0.0093(7) 0.0006(7) -0.0062(7)
O1 0.098(5) 0.041(3) 0.061(4) -0.017(3) -0.035(3) 0.008(3)
O2 0.067(4) 0.107(6) 0.071(4) -0.003(4) -0.017(3) -0.026(4)
O3 0.099(5) 0.099(5) 0.066(4) -0.030(4) 0.026(4) -0.047(4)
O4 0.154(8) 0.040(3) 0.104(6) -0.021(4) -0.054(5) 0.026(4)

loop_
_geom_bond_atom_site_label_1
_geom_bond_site_symmetry_1
_geom_bond_atom_site_label_2
_geom_bond_site_symmetry_2
_geom_bond_distance
_geom_bond_publ_flag
Cu1 . S1 . 2.255(2) yes
Cu1 . N2 . 1.941(6) yes
Cu1 . N3 . 1.950(6) yes
Cu1 . N5 . 1.988(7) yes
S1 . C1 . 1.709(8) yes
C1 . N1 . 1.358(10) yes
C1 . N6 . 1.335(10) yes
N1 . N2 . 1.374(9) yes
N1 . H1 . 0.89(3) no
N2 . C2 . 1.293(9) yes
C2 . C3 . 1.492(12) yes
C2 . C10 . 1.484(10) yes
C3 . N3 . 1.272(9) yes
C3 . C11 . 1.496(10) yes
N3 . N4 . 1.350(9) yes
N4 . C4 . 1.378(10) yes
N4 . H2 . 0.87(3) no
C4 . C5 . 1.386(11) yes
C4 . N5 . 1.372(10) yes
C5 . C6 . 1.375(12) yes
C5 . H51 . 1.000 no
C6 . C7 . 1.378(13) yes
C6 . H61 . 1.000 no
C7 . C8 . 1.385(13) yes
C7 . H71 . 1.000 no
C8 . N5 . 1.292(10) yes
C8 . H81 . 1.000 no
N6 . C9 . 1.462(11) yes
N6 . H3 . 0.90(3) no
C9 . H91 . 1.000 no
C9 . H92 . 1.000 no
C9 . H93 . 1.000 no
C10 . H101 . 1.000 no
C10 . H102 . 1.000 no
C10 . H103 . 1.000 no
C11 . H111 . 1.000 no
C11 . H112 . 1.000 no
C11 . H113 . 1.000 no
Cl1 . O1 . 1.413(6) yes
Cl1 . O2 . 1.430(7) yes
Cl1 . O3 . 1.465(7) yes
Cl1 . O4 . 1.405(7) yes
Cl2 . O5 . 1.386(13) yes
Cl2 . O6 . 1.400(11) yes
Cl2 . O7 . 1.480(13) yes
Cl2 . O8 . 1.406(13) yes
Cl12 . O15 . 1.457(10) yes
Cl12 . O16 . 1.441(13) yes
Cl12 . O17 . 1.435(13) yes
Cl12 . O18 . 1.410(13) yes
